data_1510867
loop_
_publ_author_name
'Givord, D.'
'Tenaud, P.'

_publ_section_title
;
 Refinement of the crystal structure of R(1+e) Fe4 B4 compounds (R= Nd,
 Gd)
;
_journal_name_full 'Journal of the Less-Common Metals'
_journal_page_first 109
_journal_page_last 116
_journal_paper_doi 10.1016/0022-5088(86)90121-9
_journal_volume 123
_journal_year 1986
_chemical_formula_sum 'B28 Fe28 Gd8'
_chemical_name_systematic 'Gd8 Fe28 B28'
_space_group_IT_number 56
_symmetry_space_group_name_Hall '-P 2ab 2ac'
_symmetry_space_group_name_H-M 'P c c n'
_cell_angle_alpha 90
_cell_angle_beta 90
_cell_angle_gamma 90
_cell_formula_units_Z 2
_cell_length_a 7.051
_cell_length_b 7.051
_cell_length_c 27.32999
_cell_volume 1358.754
_citation_journal_id_ASTM JCOMAH
_cod_data_source_file boron_380.cif
_cod_data_source_block B28Fe28Gd8
_cod_database_code 1510867

loop_
_symmetry_equiv_pos_as_xyz
x,y,z
-x+1/2,-y+1/2,z
x+1/2,-y,-z+1/2
-x,y+1/2,-z+1/2
-x,-y,-z
x-1/2,y-1/2,-z
-x-1/2,y,z-1/2
x,-y-1/2,z-1/2

loop_
_atom_site_label
_atom_site_type_symbol
_atom_site_fract_x
_atom_site_fract_y
_atom_site_fract_z
_atom_site_occupancy
_atom_site_U_iso_or_equiv
Fe2 Fe 0.1389 0.1137 0.1611 1 0.0
B6 B 0.0714 0.0626 0.8057 1 0.0
B4 B 0.078 0.056 0.52 1 0.0
B1 B 0.0541 0.0799 0.0914 1 0.0
Fe3 Fe 0.1311 0.1215 0.3049 1 0.0
B2 B 0.0578 0.0767 0.2343 1 0.0
Fe4 Fe 0.1191 0.1335 0.4491 1 0.0
Gd3 Gd 0.25 0.75 0.3437 1 0.0
B5 B 0.0793 0.0547 0.6629 1 0.0
Fe7 Fe 0.1276 0.125 0.877 1 0.0
Fe6 Fe 0.1165 0.1361 0.733 1 0.0
B7 B 0.0601 0.0739 0.9486 1 0.0
B3 B 0.0684 0.0656 0.3772 1 0.0
Gd1 Gd 0.25 0.75 0.0937 1 0.0
Gd4 Gd 0.25 0.75 0.4687 1 0.0
Fe5 Fe 0.1133 0.1393 0.5905 1 0.0
Fe1 Fe 0.1367 0.1159 0.0185 1 0.0
Gd2 Gd 0.25 0.75 0.2187 1 0.0
